data_1548412
loop_
_publ_author_name
'Jonghoon Kim'
'Jinjoo Jung'
'Jaeyoung Koo'
'Wansang Cho'
'Won Seok Lee'
'Chanwoo Kim'
'Wonwoo Park'
'Seung Bum Park'

_publ_section_title
;
 Diversity-oriented synthetic strategy for developing a chemical modulator
 of protein-protein interaction
;
_journal_name_full 'Nature Communications'
_journal_page_first 13196
_journal_paper_doi 10.1038/ncomms13196
_journal_volume 7
_journal_year 2016
_chemical_absolute_configuration .
_chemical_formula_sum 'C23 H26 N6 O6 S'
_chemical_formula_weight 514.56
_chemical_name_common SBP-20160126
_space_group_crystal_system monoclinic
_space_group_IT_number 4
_space_group_name_Hall 'P 2yb'
_space_group_name_H-M_alt 'P 1 21 1'
_symmetry_space_group_name_Hall 'P 2yb'
_symmetry_space_group_name_H-M 'P 1 21 1'
_atom_sites_solution_hydrogens geom
_cell_angle_alpha 90
_cell_angle_beta 92.079(3)
_cell_angle_gamma 90
_cell_formula_units_Z 2
_cell_length_a 10.0193(5)
_cell_length_b 11.4723(6)
_cell_length_c 10.4263(5)
_cell_measurement_reflns_used 9569
_cell_measurement_temperature 296.(2)
_cell_measurement_theta_max 25.9919
_cell_measurement_theta_min 2.6407
_cell_volume 1197.66(10)
_computing_cell_refinement 'SAINT V8.34A (Bruker AXS Inc., 2013)'
_computing_data_collection 'Bruker Instrument Service v2013.12.0.0'
_computing_data_reduction 'SAINT V8.34A (Bruker AXS Inc., 2013)'
_computing_structure_refinement 'SHELXL-2013 (Sheldrick, 2013)'
_diffrn_ambient_temperature 296.(2)
_diffrn_detector_area_resol_mean 8.3333
_diffrn_measured_fraction_theta_full 0.984
_diffrn_measured_fraction_theta_max 0.984
_diffrn_measurement_device_type 'Bruker APEX-II CCD'
_diffrn_measurement_method '\f and \w scans'
_diffrn_radiation_wavelength 0.71073
_diffrn_reflns_av_R_equivalents 0.1027
_diffrn_reflns_av_unetI/netI 0.2320
_diffrn_reflns_limit_h_max 13
_diffrn_reflns_limit_h_min -13
_diffrn_reflns_limit_k_max 15
_diffrn_reflns_limit_k_min -15
_diffrn_reflns_limit_l_max 13
_diffrn_reflns_limit_l_min -13
_diffrn_reflns_number 20689
_diffrn_reflns_theta_full 28.28
_diffrn_reflns_theta_max 28.28
_diffrn_reflns_theta_min 1.96
_exptl_absorpt_coefficient_mu 0.188
_exptl_absorpt_correction_T_max 0.96
_exptl_absorpt_correction_T_min 0.79
_exptl_absorpt_correction_type multi-scan
_exptl_absorpt_process_details 'SADABS V2012/1 (Bruker AXS Inc.)'
_exptl_crystal_colour colourless
_exptl_crystal_density_diffrn 1.427
_exptl_crystal_density_method 'not measured'
_exptl_crystal_description block
_exptl_crystal_F_000 540
_exptl_crystal_size_max 0.400
_exptl_crystal_size_mid 0.400
_exptl_crystal_size_min 0.200
_refine_diff_density_max 0.563
_refine_diff_density_min -0.341
_refine_ls_abs_structure_details
;
Flack x determined using 627 quotients [(I+)-(I-)]/[(I+)+(I-)]
(Parsons and Flack (2004), Acta Cryst. A60, s61).
;
_refine_ls_abs_structure_Flack 0.08(9)
_refine_ls_extinction_method none
_refine_ls_goodness_of_fit_ref 1.070
_refine_ls_hydrogen_treatment constr
_refine_ls_matrix_type full
_refine_ls_number_parameters 316
_refine_ls_number_reflns 5558
_refine_ls_number_restraints 7
_refine_ls_restrained_S_all 1.070
_refine_ls_R_factor_all 0.3170
_refine_ls_R_factor_gt 0.1380
_refine_ls_shift/su_max 0.000
_refine_ls_shift/su_mean 0.000
_refine_ls_structure_factor_coef Fsqd
_refine_ls_weighting_details 'w=1/[\s^2^(Fo^2^)+(0.1037P)^2^+2.0087P] where P=(Fo^2^+2Fc^2^)/3'
_refine_ls_weighting_scheme calc
_refine_ls_wR_factor_gt 0.2464
_refine_ls_wR_factor_ref 0.3164
_reflns_number_gt 3086
_reflns_number_total 5558
_reflns_threshold_expression 'I > 2\s(I)'
_cod_data_source_file ncomms13196.cif
_cod_data_source_block I
_cod_database_code 1548412

loop_
_space_group_symop_operation_xyz
'x, y, z'
'-x, y+1/2, -z'

loop_
_atom_site_type_symbol
_atom_site_label
_atom_site_fract_x
_atom_site_fract_y
_atom_site_fract_z
_atom_site_U_iso_or_equiv
_atom_site_adp_type
_atom_site_calc_flag
_atom_site_refinement_flags_adp
_atom_site_refinement_flags_occupancy
_atom_site_refinement_flags_posn
_atom_site_occupancy
_atom_site_disorder_assembly
_atom_site_disorder_group
C C1 1.0654(11) 0.2662(8) 1.2825(11) 0.073(5) Uani d . . G 1 . .
C C2 1.0756(9) 0.2179(9) 1.1610(11) 0.064(4) Uani d . . G 1 . .
H H2 1.1527 0.2292 1.1155 0.077 Uiso calc U . R 1 . .
C C3 0.9707(10) 0.1529(9) 1.1075(7) 0.061(4) Uani d . . G 1 . .
C C4 0.8555(9) 0.1360(9) 1.1755(8) 0.063(4) Uani d . . G 1 . .
H H4 0.7852 0.0925 1.1397 0.075 Uiso calc U . R 1 . .
C C5 0.8452(10) 0.1843(10) 1.2971(8) 0.083(6) Uani d . . G 1 . .
H H5 0.7681 0.1731 1.3426 0.099 Uiso calc U . R 1 . .
C C6 0.9502(12) 0.2494(10) 1.3506(8) 0.087(6) Uani d . . G 1 . .
H H6 0.9433 0.2817 1.4319 0.104 Uiso calc U . R 1 . .
C C7 0.9039(13) 0.3097(11) 0.8665(12) 0.048(3) Uani d . . . 1 . .
H H7 0.9894 0.3236 0.9126 0.057 Uiso calc U . R 1 . .
C C8 0.7896(15) 0.3606(14) 0.9460(14) 0.064(4) Uani d . . . 1 . .
H H8A 0.8229 0.3878 1.0293 0.077 Uiso calc U . R 1 . .
H H8B 0.745 0.4245 0.9011 0.077 Uiso calc U . R 1 . .
C C9 0.7383(13) 0.1742(13) 0.8667(14) 0.062(4) Uani d . . . 1 . .
H H9 0.7188 0.0974 0.9027 0.075 Uiso calc U . R 1 . .
C C10 0.9085(16) 0.3633(13) 0.7335(15) 0.067(4) Uani d . . . 1 . .
H H10A 0.9274 0.4459 0.7425 0.081 Uiso calc U . R 1 . .
H H10B 0.982 0.3284 0.689 0.081 Uiso calc U . R 1 . .
C C11 0.6910(13) 0.2706(12) 0.6512(12) 0.045(3) Uani d . . . 1 . .
C C12 0.6595(13) 0.1888(14) 0.7453(12) 0.053(4) Uani d . . . 1 . .
C C13 0.5495(16) 0.1137(14) 0.7190(14) 0.065(4) Uani d . . . 1 . .
C C14 0.510(2) 0.1962(16) 0.5265(16) 0.081(6) Uani d . . . 1 . .
H H14 0.458 0.1991 0.4507 0.098 Uiso calc U . R 1 . .
C C15 0.4248(16) -0.0585(14) 0.7672(15) 0.076(5) Uani d U . . 1 . .
H H15A 0.3333 -0.0339 0.7582 0.114 Uiso calc U . R 1 . .
H H15B 0.4316 -0.1225 0.8264 0.114 Uiso calc U . R 1 . .
H H15C 0.4554 -0.0828 0.6852 0.114 Uiso calc U . R 1 . .
C C16 0.4715(13) 0.0786(11) 0.9379(13) 0.051(3) Uani d . . . 1 . .
H H16A 0.3752 0.0808 0.9442 0.061 Uiso calc U . R 1 . .
H H16B 0.5041 0.1581 0.9453 0.061 Uiso calc U . R 1 . .
C C17 0.5295(13) 0.0088(13) 1.0482(14) 0.051(4) Uani d . . . 1 . .
C C18 0.6162(14) -0.0807(11) 1.0347(13) 0.052(4) Uani d . . . 1 . .
H H18 0.6403 -0.1026 0.9528 0.063 Uiso calc U . R 1 . .
C C19 0.6710(15) -0.1421(15) 1.1429(15) 0.069(4) Uani d . . . 1 . .
H H19 0.7301 -0.2034 1.1314 0.083 Uiso calc U . R 1 . .
C C20 0.6369(19) -0.1108(17) 1.2628(15) 0.081(6) Uani d . . . 1 . .
H H20 0.6724 -0.1498 1.3344 0.097 Uiso calc U . R 1 . .
C C21 0.5471(17) -0.0183(18) 1.2765(18) 0.080(5) Uani d . . . 1 . .
H H21 0.5215 0.0046 1.3575 0.096 Uiso calc U . R 1 . .
C C22 0.4972(17) 0.0382(16) 1.1683(18) 0.077(5) Uani d . . . 1 . .
H H22 0.4382 0.0998 1.1788 0.092 Uiso calc U . R 1 . .
N N1 1.1780(19) 0.3272(16) 1.3397(16) 0.099(6) Uani d . . . 1 . .
N N2 0.8809(11) 0.1862(9) 0.8580(10) 0.052(3) Uani d . . . 1 . .
N N3 0.6145(14) 0.2749(11) 0.5388(11) 0.067(4) Uani d . . . 1 . .
N N4 0.4777(12) 0.1196(11) 0.6096(13) 0.065(3) Uani d . . . 1 . .
N N5 0.7864(13) 0.3494(11) 0.6539(13) 0.073(4) Uani d . . . 1 . .
H H5A 0.7745 0.4035 0.5976 0.088 Uiso calc U . R 1 . .
N N6 0.5032(10) 0.0339(10) 0.8133(11) 0.052(3) Uani d . . . 1 . .
O O1 1.1590(19) 0.3801(18) 1.4392(17) 0.161(7) Uani d . . . 1 . .
O O2 1.2791(15) 0.3318(15) 1.2851(12) 0.121(6) Uani d . . . 1 . .
O O3 0.9228(11) -0.0131(8) 0.9465(9) 0.068(3) Uani d . . . 1 . .
O O4 1.1082(9) 0.1229(9) 0.9126(8) 0.062(3) Uani d . . . 1 . .
O O5 0.7025(8) 0.2633(8) 0.9584(8) 0.059(3) Uani d . . . 1 . .
S S1 0.9786(4) 0.1030(3) 0.9515(3) 0.0570(10) Uani d . . . 1 . .
O O1S 0.2246(13) 0.0545(10) 0.5055(11) 0.087(3) Uani d . . . 1 . .
H H1S 0.2565 0.114 0.4756 0.13 Uiso calc U . R 1 . .
C C1S 0.1250(19) 0.0840(18) 0.5891(17) 0.104(7) Uani d . . . 1 . .
H H1S1 0.1324 0.0355 0.664 0.156 Uiso calc U . R 1 . .
H H1S2 0.0391 0.0726 0.5471 0.156 Uiso calc U . R 1 . .
H H1S3 0.1348 0.1642 0.6138 0.156 Uiso calc U . R 1 . .

loop_
_atom_site_aniso_label
_atom_site_aniso_U_11
_atom_site_aniso_U_22
_atom_site_aniso_U_33
_atom_site_aniso_U_12
_atom_site_aniso_U_13
_atom_site_aniso_U_23
C1 0.057(11) 0.085(12) 0.077(12) -0.004(10) -0.010(9) 0.020(10)
C2 0.060(10) 0.077(11) 0.056(10) 0.013(9) -0.007(8) 0.015(8)
C3 0.036(8) 0.089(11) 0.058(9) -0.011(7) -0.012(7) 0.030(8)
C4 0.068(9) 0.083(11) 0.036(7) -0.002(8) -0.009(7) 0.014(7)
C5 0.106(13) 0.108(13) 0.036(7) 0.068(11) 0.020(9) -0.012(8)
C6 0.086(13) 0.120(15) 0.050(9) 0.002(11) -0.060(10) -0.020(10)
C7 0.050(8) 0.044(8) 0.049(8) -0.018(6) 0.002(6) 0.007(7)
C8 0.063(10) 0.062(9) 0.067(10) 0.023(9) 0.002(8) -0.012(8)
C9 0.053(9) 0.066(10) 0.069(10) -0.018(8) 0.016(8) -0.026(8)
C10 0.080(12) 0.041(8) 0.082(12) 0.003(8) 0.028(10) -0.009(8)
C11 0.051(8) 0.050(8) 0.036(7) 0.013(7) 0.003(7) -0.003(7)
C12 0.031(7) 0.089(11) 0.035(7) 0.016(8) -0.027(6) -0.015(7)
C13 0.080(11) 0.059(10) 0.054(9) 0.035(10) -0.012(9) -0.014(9)
C14 0.108(15) 0.070(11) 0.068(11) 0.062(12) 0.021(11) -0.015(10)
C15 0.076(5) 0.078(5) 0.074(5) -0.002(3) 0.000(3) -0.001(3)
C16 0.046(7) 0.050(9) 0.057(8) 0.003(7) -0.006(7) 0.003(7)
C17 0.030(7) 0.076(11) 0.047(8) 0.002(7) -0.012(6) -0.010(8)
C18 0.059(9) 0.047(8) 0.050(8) 0.004(7) -0.013(7) -0.013(7)
C19 0.061(10) 0.069(10) 0.076(12) -0.013(9) -0.022(9) 0.023(9)
C20 0.085(13) 0.113(16) 0.043(9) -0.032(12) -0.013(9) 0.018(10)
C21 0.060(11) 0.109(14) 0.072(12) 0.001(11) 0.023(10) -0.018(11)
C22 0.078(12) 0.074(11) 0.077(12) -0.015(10) -0.021(11) -0.002(11)
N1 0.102(13) 0.137(15) 0.058(10) -0.084(11) -0.020(9) 0.009(10)
N2 0.056(7) 0.045(7) 0.056(7) -0.031(6) 0.027(6) 0.001(5)
N3 0.085(9) 0.060(8) 0.057(8) -0.015(8) -0.009(7) 0.006(7)
N4 0.067(8) 0.057(7) 0.071(8) 0.011(7) -0.004(7) 0.001(7)
N5 0.078(10) 0.064(9) 0.076(9) -0.030(8) -0.013(8) 0.030(7)
N6 0.043(7) 0.054(7) 0.056(7) -0.010(6) -0.027(6) 0.001(6)
O1 0.194(18) 0.175(16) 0.109(13) -0.033(14) -0.075(12) -0.028(12)
O2 0.101(11) 0.178(15) 0.083(9) -0.067(10) 0.006(8) 0.021(9)
O3 0.082(7) 0.055(6) 0.068(7) -0.004(6) 0.007(6) -0.003(5)
O4 0.071(6) 0.071(7) 0.046(5) -0.004(6) 0.023(5) 0.006(5)
O5 0.050(6) 0.058(6) 0.070(6) -0.003(5) 0.003(5) -0.021(5)
S1 0.051(2) 0.062(2) 0.058(2) -0.002(2) -0.0042(18) 0.0058(19)
O1S 0.099(9) 0.098(8) 0.063(7) -0.012(8) 0.018(7) -0.019(7)
C1S 0.114(15) 0.113(17) 0.086(13) -0.060(14) 0.003(12) 0.023(12)

loop_
_atom_type_symbol
_atom_type_description
_atom_type_scat_dispersion_real
_atom_type_scat_dispersion_imag
_atom_type_scat_source
C C 0.0033 0.0016 'International Tables Vol C Tables 4.2.6.8 and 6.1.1.4'
H H 0.0000 0.0000 'International Tables Vol C Tables 4.2.6.8 and 6.1.1.4'
N N 0.0061 0.0033 'International Tables Vol C Tables 4.2.6.8 and 6.1.1.4'
O O 0.0106 0.0060 'International Tables Vol C Tables 4.2.6.8 and 6.1.1.4'
S S 0.1246 0.1234 'International Tables Vol C Tables 4.2.6.8 and 6.1.1.4'

loop_
_geom_angle_atom_site_label_1
_geom_angle_atom_site_label_2
_geom_angle_atom_site_label_3
_geom_angle_site_symmetry_1
_geom_angle_site_symmetry_3
_geom_angle
C2 C1 C6 . . 120.0
C2 C1 N1 . . 119.2(12)
C6 C1 N1 . . 120.6(11)
C3 C2 C1 . . 120.0
C3 C2 H2 . . 120.0
C1 C2 H2 . . 120.0
C2 C3 C4 . . 120.0
C2 C3 S1 . . 119.7(6)
C4 C3 S1 . . 120.1(6)
C5 C4 C3 . . 120.0
C5 C4 H4 . . 120.0
C3 C4 H4 . . 120.0
C6 C5 C4 . . 120.0
C6 C5 H5 . . 120.0
C4 C5 H5 . . 120.0
C5 C6 C1 . . 120.0
C5 C6 H6 . . 120.0
C1 C6 H6 . . 120.0
N2 C7 C10 . . 110.6(11)
N2 C7 C8 . . 106.5(11)
C10 C7 C8 . . 112.5(12)
N2 C7 H7 . . 109.0
C10 C7 H7 . . 109.0
C8 C7 H7 . . 109.0
O5 C8 C7 . . 102.7(11)
O5 C8 H8A . . 111.2
C7 C8 H8A . . 111.2
O5 C8 H8B . . 111.2
C7 C8 H8B . . 111.2
H8A C8 H8B . . 109.1
N2 C9 O5 . . 104.1(10)
N2 C9 C12 . . 115.8(12)
O5 C9 C12 . . 110.3(12)
N2 C9 H9 . . 108.8
O5 C9 H9 . . 108.8
C12 C9 H9 . . 108.8
N5 C10 C7 . . 114.9(12)
N5 C10 H10A . . 108.5
C7 C10 H10A . . 108.5
N5 C10 H10B . . 108.5
C7 C10 H10B . . 108.5
H10A C10 H10B . . 107.5
N5 C11 N3 . . 112.0(12)
N5 C11 C12 . . 128.9(13)
N3 C11 C12 . . 119.1(13)
C11 C12 C13 . . 117.7(12)
C11 C12 C9 . . 123.3(13)
C13 C12 C9 . . 119.0(14)
N4 C13 C12 . . 121.9(14)
N4 C13 N6 . . 116.3(14)
C12 C13 N6 . . 121.6(12)
N4 C14 N3 . . 126.2(17)
N4 C14 H14 . . 116.9
N3 C14 H14 . . 116.9
N6 C15 H15A . . 109.5
N6 C15 H15B . . 109.5
H15A C15 H15B . . 109.5
N6 C15 H15C . . 109.5
H15A C15 H15C . . 109.5
H15B C15 H15C . . 109.5
N6 C16 C17 . . 114.1(11)
N6 C16 H16A . . 108.7
C17 C16 H16A . . 108.7
N6 C16 H16B . . 108.7
C17 C16 H16B . . 108.7
H16A C16 H16B . . 107.6
C22 C17 C18 . . 117.6(15)
C22 C17 C16 . . 118.6(14)
C18 C17 C16 . . 123.8(12)
C17 C18 C19 . . 121.5(13)
C17 C18 H18 . . 119.2
C19 C18 H18 . . 119.2
C20 C19 C18 . . 119.8(16)
C20 C19 H19 . . 120.1
C18 C19 H19 . . 120.1
C19 C20 C21 . . 118.6(15)
C19 C20 H20 . . 120.7
C21 C20 H20 . . 120.7
C22 C21 C20 . . 119.2(16)
C22 C21 H21 . . 120.4
C20 C21 H21 . . 120.4
C17 C22 C21 . . 123.3(17)
C17 C22 H22 . . 118.3
C21 C22 H22 . . 118.3
O2 N1 O1 . . 123.3(17)
O2 N1 C1 . . 119.7(17)
O1 N1 C1 . . 116.7(18)
C7 N2 C9 . . 104.3(11)
C7 N2 S1 . . 116.2(9)
C9 N2 S1 . . 118.2(9)
C11 N3 C14 . . 116.8(13)
C14 N4 C13 . . 118.3(16)
C11 N5 C10 . . 132.8(12)
C11 N5 H5A . . 113.6
C10 N5 H5A . . 113.6
C15 N6 C13 . . 116.2(12)
C15 N6 C16 . . 116.2(12)
C13 N6 C16 . . 118.5(11)
C8 O5 C9 . . 109.0(10)
O4 S1 O3 . . 120.2(6)
O4 S1 N2 . . 105.7(5)
O3 S1 N2 . . 106.9(6)
O4 S1 C3 . . 107.2(5)
O3 S1 C3 . . 107.9(6)
N2 S1 C3 . . 108.5(5)
C1S O1S H1S . . 109.5
O1S C1S H1S1 . . 109.5
O1S C1S H1S2 . . 109.5
H1S1 C1S H1S2 . . 109.5
O1S C1S H1S3 . . 109.5
H1S1 C1S H1S3 . . 109.5
H1S2 C1S H1S3 . . 109.5

loop_
_geom_bond_atom_site_label_1
_geom_bond_atom_site_label_2
_geom_bond_site_symmetry_2
_geom_bond_distance
C1 C2 . 1.39
C1 C6 . 1.39
C1 N1 . 1.439(15)
C2 C3 . 1.39
C2 H2 . 0.93
C3 C4 . 1.39
C3 S1 . 1.728(8)
C4 C5 . 1.39
C4 H4 . 0.93
C5 C6 . 1.39
C5 H5 . 0.93
C6 H6 . 0.93
C7 N2 . 1.438(15)
C7 C10 . 1.520(19)
C7 C8 . 1.552(18)
C7 H7 . 0.98
C8 O5 . 1.426(16)
C8 H8A . 0.97
C8 H8B . 0.97
C9 N2 . 1.442(16)
C9 O5 . 1.453(15)
C9 C12 . 1.477(19)
C9 H9 . 0.98
C10 N5 . 1.462(18)
C10 H10A . 0.97
C10 H10B . 0.97
C11 N5 . 1.315(17)
C11 N3 . 1.378(16)
C11 C12 . 1.402(19)
C12 C13 . 1.42(2)
C13 N4 . 1.328(17)
C13 N6 . 1.433(18)
C14 N4 . 1.28(2)
C14 N3 . 1.39(2)
C14 H14 . 0.93
C15 N6 . 1.395(17)
C15 H15A . 0.96
C15 H15B . 0.96
C15 H15C . 0.96
C16 N6 . 1.443(16)
C16 C17 . 1.501(17)
C16 H16A . 0.97
C16 H16B . 0.97
C17 C22 . 1.35(2)
C17 C18 . 1.355(17)
C18 C19 . 1.423(19)
C18 H18 . 0.93
C19 C20 . 1.36(2)
C19 H19 . 0.93
C20 C21 . 1.40(2)
C20 H20 . 0.93
C21 C22 . 1.38(2)
C21 H21 . 0.93
C22 H22 . 0.93
N1 O2 . 1.181(18)
N1 O1 . 1.22(2)
N2 S1 . 1.658(12)
N5 H5A . 0.86
O3 S1 . 1.445(10)
O4 S1 . 1.393(9)
O1S C1S . 1.391(19)
O1S H1S . 0.82
C1S H1S1 . 0.96
C1S H1S2 . 0.96
C1S H1S3 . 0.96
